data_7107679
loop_
_publ_author_name
'Bartosz Szyszko'
'Lechoslaw Latos-Grazynski'
'Ludmila Szterenberg'

_publ_section_title
;
 Toward aceneporphyrinoids: synthesis and transformations of palladium(II)
 meso-anthriporphyrin
;
_journal_name_full Chem.Commun.
_journal_page_first 5004
_journal_paper_doi 10.1039/c2cc30362k
_journal_volume 48
_journal_year 2012
_chemical_formula_moiety 'C54 H36 N3, C2 F3 O2, 0.5(C2 H F3 O2)'
_chemical_formula_sum 'C57 H36.5 F4.5 N3 O3'
_chemical_formula_weight 896.0
_chemical_name_common 'meso-anthriporphyrin monocation'
_chemical_name_systematic
;
?
;
_space_group_IT_number 14
_symmetry_cell_setting monoclinic
_symmetry_space_group_name_Hall '-P 2ybc'
_symmetry_space_group_name_H-M 'P 1 21/c 1'
_atom_sites_solution_hydrogens geom
_atom_sites_solution_primary direct
_atom_sites_solution_secondary difmap
_audit_creation_method SHELXL-97
_cell_angle_alpha 90.00
_cell_angle_beta 92.57(3)
_cell_angle_gamma 90.00
_cell_formula_units_Z 4
_cell_length_a 16.924(5)
_cell_length_b 24.465(8)
_cell_length_c 11.989(3)
_cell_measurement_reflns_used 9782
_cell_measurement_temperature 100(2)
_cell_measurement_theta_max 38.48
_cell_measurement_theta_min 2.54
_cell_volume 4959(3)
_computing_cell_refinement 'CrysAlis RED, Oxford Diffraction Ltd.'
_computing_data_collection 'CrysAlis RED, Oxford Diffraction Ltd.'
_computing_data_reduction 'CrysAlis RED, Oxford Diffraction Ltd.'
_computing_structure_refinement 'SHELXL-97 (Sheldrick, 1997)'
_computing_structure_solution 'SHELXS-97 (Sheldrick, 1990)'
_diffrn_ambient_temperature 100(2)
_diffrn_measured_fraction_theta_full 0.999
_diffrn_measured_fraction_theta_max 0.999
_diffrn_measurement_device_type 'Xcalibur PX with Onyx CCD'
_diffrn_measurement_method '\f and \w'
_diffrn_radiation_monochromator graphite
_diffrn_radiation_source 'fine-focus sealed tube'
_diffrn_radiation_type MoK\a
_diffrn_radiation_wavelength 0.71073
_diffrn_reflns_av_R_equivalents 0.0571
_diffrn_reflns_av_sigmaI/netI 0.1002
_diffrn_reflns_limit_h_max 19
_diffrn_reflns_limit_h_min -21
_diffrn_reflns_limit_k_max 31
_diffrn_reflns_limit_k_min -30
_diffrn_reflns_limit_l_max 15
_diffrn_reflns_limit_l_min -15
_diffrn_reflns_number 41162
_diffrn_reflns_theta_full 26.50
_diffrn_reflns_theta_max 27.50
_diffrn_reflns_theta_min 2.55
_exptl_absorpt_coefficient_mu 0.09
_exptl_absorpt_correction_type none
_exptl_crystal_colour dark-purple
_exptl_crystal_density_diffrn 1.201
_exptl_crystal_density_method 'not measured'
_exptl_crystal_description plates
_exptl_crystal_F_000 1854
_exptl_crystal_size_max 0.47
_exptl_crystal_size_mid 0.43
_exptl_crystal_size_min 0.03
_platon_squeeze_details
;
The residual electron-density count was assessed as 110.4 electrons per unit cell, which is approximately consistent with nearly two molecules of trifluoroacetic acid per unit cell which yields 0.5 trifluoroacetic acid per formula unit.
;
_refine_diff_density_max 0.525
_refine_diff_density_min -0.336
_refine_diff_density_rms 0.086
_refine_ls_extinction_method none
_refine_ls_goodness_of_fit_ref 1.107
_refine_ls_hydrogen_treatment constr
_refine_ls_matrix_type full
_refine_ls_number_parameters 585
_refine_ls_number_reflns 11387
_refine_ls_number_restraints 0
_refine_ls_restrained_S_all 1.107
_refine_ls_R_factor_all 0.1166
_refine_ls_R_factor_gt 0.0684
_refine_ls_shift/su_max 0.000
_refine_ls_shift/su_mean 0.000
_refine_ls_structure_factor_coef Fsqd
_refine_ls_weighting_details 'calc w=1/[\s^2^(Fo^2^)+(0.0931P)^2^+0.0000P] where P=(Fo^2^+2Fc^2^)/3'
_refine_ls_weighting_scheme calc
_refine_ls_wR_factor_gt 0.1899
_refine_ls_wR_factor_ref 0.2046
_reflns_number_gt 6041
_reflns_number_total 11387
_reflns_threshold_expression >2sigma(I)
_cod_data_source_file c2cc30362k.txt
_cod_data_source_block monokation
_cod_original_sg_symbol_H-M 'P 21/c'
_cod_database_code 7107679

loop_
_symmetry_equiv_pos_as_xyz
'x, y, z'
'-x, y+1/2, -z+1/2'
'-x, -y, -z'
'x, -y-1/2, z-1/2'

loop_
_atom_site_label
_atom_site_type_symbol
_atom_site_fract_x
_atom_site_fract_y
_atom_site_fract_z
_atom_site_U_iso_or_equiv
_atom_site_adp_type
_atom_site_occupancy
_atom_site_symmetry_multiplicity
_atom_site_calc_flag
_atom_site_refinement_flags
N1 N 0.89171(13) 0.07928(10) 0.11621(19) 0.0193(5) Uani 1 1 d .
H1 H 0.8408 0.0848 0.1235 0.023 Uiso 1 1 calc R
N2 N 0.75495(12) -0.00031(9) 0.19266(19) 0.0200(5) Uani 1 1 d .
N3 N 0.61015(12) 0.07593(10) 0.11966(19) 0.0192(5) Uani 1 1 d .
H3 H 0.6611 0.0829 0.1281 0.023 Uiso 1 1 calc R
C1 C 0.66224(15) 0.16765(11) 0.0042(2) 0.0162(6) Uani 1 1 d .
C2 C 0.70302(15) 0.20993(11) 0.0593(2) 0.0168(6) Uani 1 1 d .
C3 C 0.78807(15) 0.21170(11) 0.0597(2) 0.0171(6) Uani 1 1 d .
C4 C 0.82884(14) 0.17047(11) 0.0039(2) 0.0164(6) Uani 1 1 d .
C5 C 0.91498(15) 0.16418(12) 0.0189(2) 0.0185(6) Uani 1 1 d .
C6 C 0.94216(16) 0.11530(12) 0.0652(2) 0.0197(6) Uani 1 1 d .
C7 C 1.01848(16) 0.08977(12) 0.0679(2) 0.0224(6) Uani 1 1 d .
H7 H 1.0651 0.1044 0.0382 0.027 Uiso 1 1 calc R
C8 C 1.01226(16) 0.04109(12) 0.1202(2) 0.0217(6) Uani 1 1 d .
H8 H 1.0538 0.0155 0.1331 0.026 Uiso 1 1 calc R
C9 C 0.93175(16) 0.03462(12) 0.1530(2) 0.0196(6) Uani 1 1 d .
C10 C 0.90258(16) -0.00812(12) 0.2205(2) 0.0204(6) Uani 1 1 d .
C11 C 0.82462(16) -0.01938(12) 0.2450(2) 0.0230(6) Uani 1 1 d .
C12 C 0.80141(17) -0.05285(13) 0.3364(3) 0.0291(7) Uani 1 1 d .
H12 H 0.8365 -0.0716 0.3873 0.035 Uiso 1 1 calc R
C13 C 0.72217(17) -0.05342(13) 0.3381(3) 0.0286(7) Uani 1 1 d .
H13 H 0.6922 -0.0723 0.3910 0.034 Uiso 1 1 calc R
C14 C 0.68987(16) -0.02083(12) 0.2471(2) 0.0223(6) Uani 1 1 d .
C15 C 0.60941(15) -0.01141(12) 0.2236(2) 0.0190(6) Uani 1 1 d .
C16 C 0.57468(16) 0.03023(12) 0.1575(2) 0.0205(6) Uani 1 1 d .
C17 C 0.49238(16) 0.03424(12) 0.1216(2) 0.0227(6) Uani 1 1 d .
H17 H 0.4530 0.0075 0.1337 0.027 Uiso 1 1 calc R
C18 C 0.48033(16) 0.08246(12) 0.0678(2) 0.0214(6) Uani 1 1 d .
H18 H 0.4311 0.0954 0.0370 0.026 Uiso 1 1 calc R
C19 C 0.55496(15) 0.11061(12) 0.0653(2) 0.0186(6) Uani 1 1 d .
C20 C 0.57648(15) 0.15910(11) 0.0179(2) 0.0167(6) Uani 1 1 d .
C21 C 0.66329(16) 0.24918(12) 0.1260(2) 0.0194(6) Uani 1 1 d .
H21 H 0.6074 0.2475 0.1301 0.023 Uiso 1 1 calc R
C22 C 0.70469(16) 0.28922(12) 0.1839(2) 0.0236(6) Uani 1 1 d .
H22 H 0.6773 0.3155 0.2258 0.028 Uiso 1 1 calc R
C23 C 0.78740(17) 0.29116(12) 0.1811(2) 0.0251(7) Uani 1 1 d .
H23 H 0.8157 0.3194 0.2198 0.030 Uiso 1 1 calc R
C24 C 0.82753(16) 0.25305(12) 0.1235(2) 0.0208(6) Uani 1 1 d .
H24 H 0.8837 0.2542 0.1261 0.025 Uiso 1 1 calc R
C25 C 0.70224(15) 0.13005(11) -0.0635(2) 0.0167(6) Uani 1 1 d .
C26 C 0.78657(15) 0.13125(11) -0.0630(2) 0.0167(6) Uani 1 1 d .
C27 C 0.82592(16) 0.09406(12) -0.1347(2) 0.0199(6) Uani 1 1 d .
H27 H 0.8821 0.0939 -0.1345 0.024 Uiso 1 1 calc R
C28 C 0.78449(17) 0.05928(13) -0.2022(3) 0.0275(7) Uani 1 1 d .
H28 H 0.8119 0.0351 -0.2490 0.033 Uiso 1 1 calc R
C29 C 0.70093(17) 0.05823(13) -0.2046(3) 0.0303(7) Uani 1 1 d .
H29 H 0.6726 0.0339 -0.2534 0.036 Uiso 1 1 calc R
C30 C 0.66101(16) 0.09232(12) -0.1364(2) 0.0206(6) Uani 1 1 d .
H30 H 0.6049 0.0909 -0.1375 0.025 Uiso 1 1 calc R
C31 C 0.96778(16) 0.20865(12) -0.0134(2) 0.0227(6) Uani 1 1 d .
C32 C 0.94132(17) 0.24487(12) -0.0983(3) 0.0252(7) Uani 1 1 d .
H32 H 0.8909 0.2394 -0.1347 0.030 Uiso 1 1 calc R
C33 C 0.98746(19) 0.28808(14) -0.1293(3) 0.0341(8) Uani 1 1 d .
H33 H 0.9691 0.3121 -0.1872 0.041 Uiso 1 1 calc R
C34 C 1.06041(19) 0.29658(14) -0.0764(3) 0.0376(9) Uani 1 1 d .
H34 H 1.0925 0.3263 -0.0982 0.045 Uiso 1 1 calc R
C35 C 1.08654(18) 0.26220(14) 0.0074(3) 0.0365(9) Uani 1 1 d .
H35 H 1.1366 0.2686 0.0441 0.044 Uiso 1 1 calc R
C36 C 1.04146(16) 0.21832(13) 0.0397(3) 0.0265(7) Uani 1 1 d .
H36 H 1.0606 0.1948 0.0979 0.032 Uiso 1 1 calc R
C37 C 0.96366(16) -0.04385(12) 0.2791(2) 0.0225(6) Uani 1 1 d .
C38 C 1.01824(17) -0.02129(14) 0.3572(2) 0.0278(7) Uani 1 1 d .
H38 H 1.0204 0.0172 0.3678 0.033 Uiso 1 1 calc R
C39 C 1.06962(18) -0.05553(14) 0.4194(3) 0.0305(7) Uani 1 1 d .
H39 H 1.1064 -0.0403 0.4729 0.037 Uiso 1 1 calc R
C40 C 1.06691(18) -0.11102(14) 0.4033(3) 0.0319(8) Uani 1 1 d .
H40 H 1.1011 -0.1342 0.4469 0.038 Uiso 1 1 calc R
C41 C 1.01496(17) -0.13320(13) 0.3245(3) 0.0314(8) Uani 1 1 d .
H41 H 1.0143 -0.1716 0.3125 0.038 Uiso 1 1 calc R
C42 C 0.96335(17) -0.09967(13) 0.2621(3) 0.0269(7) Uani 1 1 d .
H42 H 0.9277 -0.1153 0.2076 0.032 Uiso 1 1 calc R
C43 C 0.55436(16) -0.04890(12) 0.2808(2) 0.0216(6) Uani 1 1 d .
C44 C 0.55973(17) -0.10484(13) 0.2679(3) 0.0267(7) Uani 1 1 d .
H44 H 0.5963 -0.1196 0.2181 0.032 Uiso 1 1 calc R
C45 C 0.51185(18) -0.13984(14) 0.3274(3) 0.0316(8) Uani 1 1 d .
H45 H 0.5158 -0.1783 0.3181 0.038 Uiso 1 1 calc R
C46 C 0.45886(18) -0.11846(14) 0.3996(3) 0.0319(8) Uani 1 1 d .
H46 H 0.4267 -0.1422 0.4408 0.038 Uiso 1 1 calc R
C47 C 0.45248(17) -0.06279(14) 0.4122(2) 0.0285(7) Uani 1 1 d .
H47 H 0.4154 -0.0484 0.4616 0.034 Uiso 1 1 calc R
C48 C 0.49923(16) -0.02750(14) 0.3538(2) 0.0259(7) Uani 1 1 d .
H48 H 0.4942 0.0109 0.3629 0.031 Uiso 1 1 calc R
C49 C 0.51984(16) 0.20192(12) -0.0181(2) 0.0208(6) Uani 1 1 d .
C50 C 0.44861(16) 0.21072(13) 0.0339(3) 0.0274(7) Uani 1 1 d .
H50 H 0.4340 0.1876 0.0932 0.033 Uiso 1 1 calc R
C51 C 0.39954(18) 0.25299(15) -0.0012(3) 0.0388(9) Uani 1 1 d .
H51 H 0.3510 0.2586 0.0340 0.047 Uiso 1 1 calc R
C52 C 0.42003(19) 0.28717(15) -0.0865(3) 0.0414(9) Uani 1 1 d .
H52 H 0.3858 0.3162 -0.1096 0.050 Uiso 1 1 calc R
C53 C 0.48974(18) 0.27923(13) -0.1382(3) 0.0330(8) Uani 1 1 d .
H53 H 0.5035 0.3024 -0.1979 0.040 Uiso 1 1 calc R
C54 C 0.54033(17) 0.23714(12) -0.1033(3) 0.0268(7) Uani 1 1 d .
H54 H 0.5893 0.2324 -0.1379 0.032 Uiso 1 1 calc R
C1A C 0.71206(19) 0.13252(15) 0.3891(3) 0.0354(8) Uani 1 1 d .
C2A C 0.77682(17) 0.11897(13) 0.3090(3) 0.0278(7) Uani 1 1 d .
F1A F 0.72622(13) 0.11287(10) 0.49022(16) 0.0558(6) Uani 1 1 d .
F2A F 0.70602(15) 0.18670(10) 0.4021(2) 0.0707(7) Uani 1 1 d .
F3A F 0.64052(11) 0.11553(12) 0.35330(18) 0.0722(9) Uani 1 1 d .
O1X O 0.75434(10) 0.11325(8) 0.20693(16) 0.0216(4) Uani 1 1 d .
O2X O 0.84314(15) 0.11480(16) 0.3493(2) 0.0756(11) Uani 1 1 d .

loop_
_atom_site_aniso_label
_atom_site_aniso_U_11
_atom_site_aniso_U_22
_atom_site_aniso_U_33
_atom_site_aniso_U_23
_atom_site_aniso_U_13
_atom_site_aniso_U_12
N1 0.0122(11) 0.0230(14) 0.0229(12) 0.0005(11) 0.0026(9) 0.0005(9)
N2 0.0154(12) 0.0181(13) 0.0264(13) 0.0006(11) 0.0027(10) -0.0006(9)
N3 0.0109(11) 0.0224(14) 0.0245(13) 0.0020(11) 0.0012(9) -0.0017(9)
C1 0.0169(13) 0.0165(15) 0.0152(13) 0.0026(12) 0.0017(11) 0.0022(11)
C2 0.0170(14) 0.0166(15) 0.0168(14) 0.0045(12) 0.0011(11) 0.0004(11)
C3 0.0169(13) 0.0177(15) 0.0165(13) 0.0035(12) -0.0004(11) -0.0006(11)
C4 0.0146(13) 0.0166(15) 0.0179(14) 0.0028(12) 0.0010(11) -0.0016(10)
C5 0.0168(14) 0.0221(16) 0.0166(14) -0.0018(12) 0.0017(11) 0.0022(11)
C6 0.0176(14) 0.0251(16) 0.0166(14) -0.0020(13) 0.0022(11) -0.0041(11)
C7 0.0145(14) 0.0278(17) 0.0251(15) -0.0021(14) 0.0022(11) -0.0003(11)
C8 0.0177(14) 0.0244(17) 0.0233(15) 0.0011(13) 0.0035(12) 0.0037(11)
C9 0.0189(14) 0.0196(16) 0.0201(15) -0.0008(12) -0.0027(11) 0.0042(11)
C10 0.0186(14) 0.0219(16) 0.0209(14) 0.0035(13) 0.0029(11) 0.0020(11)
C11 0.0233(15) 0.0207(16) 0.0250(15) -0.0007(13) 0.0023(12) 0.0029(12)
C12 0.0231(16) 0.0299(18) 0.0344(18) 0.0164(15) 0.0046(13) 0.0060(13)
C13 0.0266(17) 0.0283(18) 0.0311(17) 0.0121(15) 0.0048(13) -0.0015(13)
C14 0.0209(15) 0.0194(16) 0.0269(16) 0.0025(13) 0.0032(12) -0.0018(11)
C15 0.0195(14) 0.0185(16) 0.0191(14) 0.0035(12) 0.0010(11) -0.0025(11)
C16 0.0195(15) 0.0213(16) 0.0208(15) -0.0010(12) 0.0039(12) -0.0033(11)
C17 0.0176(15) 0.0274(17) 0.0233(15) 0.0019(13) 0.0031(12) -0.0047(12)
C18 0.0146(14) 0.0280(17) 0.0214(15) 0.0017(13) -0.0012(11) -0.0001(11)
C19 0.0155(14) 0.0245(16) 0.0158(13) 0.0003(12) -0.0006(11) 0.0018(11)
C20 0.0149(13) 0.0201(15) 0.0148(13) -0.0028(12) -0.0019(10) -0.0009(11)
C21 0.0177(14) 0.0196(16) 0.0210(15) 0.0007(12) 0.0007(11) 0.0017(11)
C22 0.0290(16) 0.0189(16) 0.0231(15) -0.0014(13) 0.0030(12) 0.0006(12)
C23 0.0294(16) 0.0228(17) 0.0228(15) -0.0048(13) 0.0003(13) -0.0049(13)
C24 0.0184(14) 0.0212(16) 0.0228(15) 0.0015(13) 0.0011(11) -0.0036(11)
C25 0.0161(14) 0.0155(15) 0.0184(14) 0.0033(12) 0.0000(11) -0.0001(10)
C26 0.0169(14) 0.0163(15) 0.0168(14) 0.0027(12) 0.0007(11) -0.0012(10)
C27 0.0160(14) 0.0194(16) 0.0243(15) 0.0004(13) 0.0014(11) 0.0004(11)
C28 0.0245(16) 0.0255(18) 0.0325(17) -0.0111(14) 0.0032(13) 0.0043(12)
C29 0.0246(16) 0.0261(18) 0.0396(19) -0.0128(15) -0.0033(14) -0.0005(13)
C30 0.0157(14) 0.0224(16) 0.0237(15) -0.0010(13) -0.0009(11) -0.0016(11)
C31 0.0216(15) 0.0209(16) 0.0261(16) -0.0048(13) 0.0074(12) -0.0003(12)
C32 0.0221(15) 0.0256(17) 0.0281(17) 0.0018(14) 0.0024(13) -0.0015(12)
C33 0.0361(19) 0.0273(19) 0.0399(19) 0.0073(16) 0.0152(15) -0.0014(14)
C34 0.0326(19) 0.0250(19) 0.056(2) -0.0002(17) 0.0167(16) -0.0118(14)
C35 0.0183(16) 0.035(2) 0.057(2) -0.0126(18) 0.0069(15) -0.0089(13)
C36 0.0159(15) 0.0276(18) 0.0362(18) -0.0018(15) 0.0019(13) -0.0002(12)
C37 0.0189(15) 0.0264(17) 0.0223(15) 0.0052(13) 0.0038(12) 0.0042(12)
C38 0.0257(16) 0.0319(19) 0.0261(16) 0.0034(14) 0.0050(13) 0.0038(13)
C39 0.0251(17) 0.041(2) 0.0255(17) 0.0031(15) 0.0004(13) 0.0066(14)
C40 0.0268(17) 0.037(2) 0.0323(18) 0.0131(16) 0.0091(14) 0.0132(14)
C41 0.0282(17) 0.0242(18) 0.042(2) 0.0113(15) 0.0101(15) 0.0080(13)
C42 0.0205(15) 0.0254(17) 0.0351(18) 0.0029(14) 0.0031(13) 0.0020(12)
C43 0.0170(14) 0.0271(17) 0.0204(15) 0.0025(13) -0.0010(11) -0.0033(11)
C44 0.0264(16) 0.0255(18) 0.0283(17) 0.0027(14) 0.0025(13) -0.0032(12)
C45 0.0373(19) 0.0265(18) 0.0307(18) 0.0043(15) -0.0004(15) -0.0069(14)
C46 0.0299(18) 0.039(2) 0.0270(17) 0.0100(16) 0.0000(14) -0.0132(14)
C47 0.0234(16) 0.041(2) 0.0214(16) 0.0018(15) 0.0034(12) -0.0048(13)
C48 0.0235(16) 0.0327(19) 0.0215(15) -0.0005(14) -0.0006(12) -0.0048(13)
C49 0.0170(14) 0.0206(16) 0.0244(15) -0.0029(13) -0.0034(11) 0.0001(11)
C50 0.0153(15) 0.0328(18) 0.0338(17) -0.0056(15) -0.0016(12) -0.0011(12)
C51 0.0215(17) 0.040(2) 0.055(2) -0.0133(19) -0.0051(16) 0.0084(14)
C52 0.0311(19) 0.032(2) 0.059(2) -0.0077(19) -0.0178(17) 0.0136(15)
C53 0.0357(19) 0.0258(18) 0.0361(19) 0.0049(15) -0.0129(15) 0.0048(14)
C54 0.0279(16) 0.0245(17) 0.0277(17) -0.0038(14) -0.0005(13) -0.0012(13)
C1A 0.0311(18) 0.045(2) 0.0305(18) -0.0039(17) 0.0011(14) 0.0008(15)
C2A 0.0231(16) 0.0337(19) 0.0269(17) -0.0062(15) 0.0031(13) -0.0021(13)
F1A 0.0551(14) 0.0832(18) 0.0298(11) 0.0081(11) 0.0103(10) -0.0003(12)
F2A 0.0951(19) 0.0512(16) 0.0667(16) -0.0205(13) 0.0122(14) 0.0291(13)
F3A 0.0230(11) 0.150(3) 0.0446(13) -0.0370(15) 0.0109(9) -0.0188(13)
O1X 0.0205(10) 0.0248(12) 0.0195(10) 0.0022(9) 0.0010(8) -0.0001(8)
O2X 0.0269(14) 0.163(3) 0.0361(15) -0.0297(18) -0.0052(12) 0.0107(17)

loop_
_atom_type_symbol
_atom_type_description
_atom_type_scat_dispersion_real
_atom_type_scat_dispersion_imag
_atom_type_scat_source
C C 0.0033 0.0016 'International Tables Vol C Tables 4.2.6.8 and 6.1.1.4'
H H 0.0000 0.0000 'International Tables Vol C Tables 4.2.6.8 and 6.1.1.4'
Cl Cl 0.1484 0.1585 'International Tables Vol C Tables 4.2.6.8 and 6.1.1.4'
F F 0.0171 0.0103 'International Tables Vol C Tables 4.2.6.8 and 6.1.1.4'
N N 0.0061 0.0033 'International Tables Vol C Tables 4.2.6.8 and 6.1.1.4'
O O 0.0106 0.0060 'International Tables Vol C Tables 4.2.6.8 and 6.1.1.4'

loop_
_geom_angle_atom_site_label_1
_geom_angle_atom_site_label_2
_geom_angle_atom_site_label_3
_geom_angle
C9 N1 C6 110.4(2)
C11 N2 C14 109.8(2)
C16 N3 C19 111.0(2)
C2 C1 C25 120.9(2)
C2 C1 C20 121.2(2)
C25 C1 C20 117.8(2)
C1 C2 C21 121.7(2)
C1 C2 C3 119.8(2)
C21 C2 C3 118.1(2)
C4 C3 C24 122.6(2)
C4 C3 C2 119.2(2)
C24 C3 C2 118.0(2)
C3 C4 C26 120.4(2)
C3 C4 C5 121.4(2)
C26 C4 C5 118.0(2)
C6 C5 C4 116.7(2)
C6 C5 C31 123.2(2)
C4 C5 C31 120.1(2)
C5 C6 N1 121.6(2)
C5 C6 C7 131.8(3)
N1 C6 C7 106.6(2)
C8 C7 C6 107.8(2)
C7 C8 C9 108.5(2)
N1 C9 C10 126.8(2)
N1 C9 C8 106.7(2)
C10 C9 C8 126.2(2)
C11 C10 C9 128.4(3)
C11 C10 C37 115.1(2)
C9 C10 C37 116.4(2)
N2 C11 C10 129.1(3)
N2 C11 C12 106.3(2)
C10 C11 C12 124.6(3)
C13 C12 C11 109.0(3)
C12 C13 C14 109.2(3)
C15 C14 N2 128.8(3)
C15 C14 C13 125.3(3)
N2 C14 C13 105.8(2)
C14 C15 C16 127.9(3)
C14 C15 C43 115.3(2)
C16 C15 C43 116.8(2)
N3 C16 C15 127.4(2)
N3 C16 C17 106.2(2)
C15 C16 C17 126.3(3)
C18 C17 C16 108.9(2)
C17 C18 C19 108.2(2)
C20 C19 N3 122.2(2)
C20 C19 C18 132.2(3)
N3 C19 C18 105.6(2)
C19 C20 C49 123.8(2)
C19 C20 C1 116.6(2)
C49 C20 C1 119.7(2)
C22 C21 C2 121.1(2)
C21 C22 C23 119.9(3)
C24 C23 C22 120.7(3)
C23 C24 C3 122.0(3)
C1 C25 C26 119.1(2)
C1 C25 C30 122.4(2)
C26 C25 C30 118.4(2)
C4 C26 C25 119.6(2)
C4 C26 C27 122.0(2)
C25 C26 C27 118.4(2)
C28 C27 C26 121.1(3)
C27 C28 C29 121.1(3)
C30 C29 C28 119.9(3)
C29 C30 C25 121.2(3)
C36 C31 C32 118.2(3)
C36 C31 C5 123.1(3)
C32 C31 C5 118.6(3)
C33 C32 C31 120.9(3)
C32 C33 C34 119.9(3)
C35 C34 C33 119.9(3)
C34 C35 C36 121.2(3)
C35 C36 C31 119.8(3)
C42 C37 C38 119.2(3)
C42 C37 C10 120.5(3)
C38 C37 C10 120.2(3)
C37 C38 C39 119.8(3)
C40 C39 C38 120.1(3)
C39 C40 C41 120.3(3)
C40 C41 C42 120.3(3)
C37 C42 C41 120.4(3)
C44 C43 C48 119.1(3)
C44 C43 C15 120.7(3)
C48 C43 C15 120.0(3)
C43 C44 C45 120.5(3)
C46 C45 C44 119.8(3)
C47 C46 C45 120.1(3)
C46 C47 C48 120.9(3)
C47 C48 C43 119.5(3)
C54 C49 C50 118.7(3)
C54 C49 C20 118.4(3)
C50 C49 C20 122.8(3)
C51 C50 C49 119.9(3)
C52 C51 C50 120.8(3)
C53 C52 C51 120.0(3)
C52 C53 C54 119.9(3)
C49 C54 C53 120.6(3)
F1A C1A F3A 107.9(3)
F1A C1A F2A 105.4(3)
F3A C1A F2A 105.9(3)
F1A C1A C2A 113.2(3)
F3A C1A C2A 113.4(3)
F2A C1A C2A 110.4(3)
O2X C2A O1X 127.4(3)
O2X C2A C1A 116.7(3)
O1X C2A C1A 115.9(3)

loop_
_geom_bond_atom_site_label_1
_geom_bond_atom_site_label_2
_geom_bond_distance
N1 C9 1.349(3)
N1 C6 1.388(3)
N2 C11 1.391(4)
N2 C14 1.399(3)
N3 C16 1.357(3)
N3 C19 1.401(3)
C1 C2 1.394(4)
C1 C25 1.419(4)
C1 C20 1.483(4)
C2 C21 1.436(4)
C2 C3 1.440(4)
C3 C4 1.408(4)
C3 C24 1.417(4)
C4 C26 1.423(4)
C4 C5 1.469(4)
C5 C6 1.388(4)
C5 C31 1.471(4)
C6 C7 1.434(4)
C7 C8 1.352(4)
C8 C9 1.444(4)
C9 C10 1.424(4)
C10 C11 1.392(4)
C10 C37 1.504(4)
C11 C12 1.436(4)
C12 C13 1.342(4)
C13 C14 1.439(4)
C14 C15 1.397(4)
C15 C16 1.403(4)
C15 C43 1.496(4)
C16 C17 1.443(4)
C17 C18 1.356(4)
C18 C19 1.440(4)
C19 C20 1.372(4)
C20 C49 1.472(4)
C21 C22 1.374(4)
C22 C23 1.403(4)
C23 C24 1.360(4)
C25 C26 1.427(4)
C25 C30 1.431(4)
C26 C27 1.435(4)
C27 C28 1.349(4)
C28 C29 1.413(4)
C29 C30 1.367(4)
C31 C36 1.395(4)
C31 C32 1.407(4)
C32 C33 1.375(4)
C33 C34 1.378(5)
C34 C35 1.369(5)
C35 C36 1.382(4)
C37 C42 1.381(4)
C37 C38 1.398(4)
C38 C39 1.399(4)
C39 C40 1.372(5)
C40 C41 1.373(5)
C41 C42 1.391(4)
C43 C44 1.381(4)
C43 C48 1.409(4)
C44 C45 1.397(4)
C45 C46 1.377(5)
C46 C47 1.375(5)
C47 C48 1.382(4)
C49 C54 1.392(4)
C49 C50 1.398(4)
C50 C51 1.380(4)
C51 C52 1.378(5)
C52 C53 1.371(5)
C53 C54 1.392(4)
C1A F1A 1.316(4)
C1A F3A 1.333(4)
C1A F2A 1.339(4)
C1A C2A 1.525(4)
C2A O2X 1.206(4)
C2A O1X 1.273(4)

loop_
_platon_squeeze_void_nr
_platon_squeeze_void_average_x
_platon_squeeze_void_average_y
_platon_squeeze_void_average_z
_platon_squeeze_void_volume
_platon_squeeze_void_count_electrons
1 0.249 0.250 0.034 557.1 55.7
2 0.751 0.750 -0.043 557.4 54.7
